data_4034344
loop_
_publ_author_name
'Sanogo, Youssouf'
'Othman, Raja Ben'
'Dhambri, Sabrina'
'Selkti, Mohamed'
'Jeuken, Alan'
'Prunet, Jo\"elle'
'F\'er\'ezou, Jean-Pierre'
'Ardisson, Janick'
'Lannou, Marie-Isabelle'
'Sorin, Geoffroy'

_publ_section_title
;
 Ti(II) and Rh(I) Complexes as Reagents toward a Thapsigargin Core.
;
_journal_issue 9
_journal_name_full 'The Journal of organic chemistry'
_journal_page_first 5821
_journal_page_last 5830
_journal_paper_doi 10.1021/acs.joc.8b03249
_journal_volume 84
_journal_year 2019
_chemical_formula_moiety 'C15 H22 O5'
_chemical_formula_sum 'C15 H22 O5'
_chemical_formula_weight 282.32
_space_group_crystal_system monoclinic
_space_group_IT_number 15
_space_group_name_Hall '-C 2yc'
_space_group_name_H-M_alt 'C 1 2/c 1'
_atom_sites_solution_hydrogens geom
_audit_creation_method SHELXL-2018/3
_cell_angle_alpha 90
_cell_angle_beta 100.645(7)
_cell_angle_gamma 90
_cell_formula_units_Z 8
_cell_length_a 14.1845(5)
_cell_length_b 8.4955(3)
_cell_length_c 25.876(3)
_cell_measurement_reflns_used 4466
_cell_measurement_temperature 293(2)
_cell_measurement_theta_max 67.9
_cell_measurement_theta_min 3.5
_cell_volume 3064.5(4)
_computing_structure_refinement 'SHELXL-2018/3 (Sheldrick, 2018)'
_computing_structure_solution 'SHELXT 2014/5 (Sheldrick, 2014)'
_diffrn_ambient_temperature 293(2)
_diffrn_measured_fraction_theta_full 0.988
_diffrn_measured_fraction_theta_max 0.988
_diffrn_measurement_device_type CCD
_diffrn_measurement_method '\w scans'
_diffrn_radiation_type CuK\a
_diffrn_radiation_wavelength 1.54187
_diffrn_reflns_av_R_equivalents 0.0680
_diffrn_reflns_av_unetI/netI 0.0619
_diffrn_reflns_Laue_measured_fraction_full 0.988
_diffrn_reflns_Laue_measured_fraction_max 0.988
_diffrn_reflns_limit_h_max 15
_diffrn_reflns_limit_h_min -16
_diffrn_reflns_limit_k_max 6
_diffrn_reflns_limit_k_min -9
_diffrn_reflns_limit_l_max 30
_diffrn_reflns_limit_l_min -30
_diffrn_reflns_number 7394
_diffrn_reflns_point_group_measured_fraction_full 0.988
_diffrn_reflns_point_group_measured_fraction_max 0.988
_diffrn_reflns_theta_full 65.087
_diffrn_reflns_theta_max 65.087
_diffrn_reflns_theta_min 3.476
_exptl_absorpt_coefficient_mu 0.753
_exptl_absorpt_correction_T_max 1.000
_exptl_absorpt_correction_T_min 0.713
_exptl_absorpt_correction_type multi-scan
_exptl_crystal_colour Colorless
_exptl_crystal_density_diffrn 1.224
_exptl_crystal_description Prism
_exptl_crystal_F_000 1216
_exptl_crystal_size_max 0.20
_exptl_crystal_size_mid 0.20
_exptl_crystal_size_min 0.20
_refine_diff_density_max 0.301
_refine_diff_density_min -0.203
_refine_diff_density_rms 0.054
_refine_ls_extinction_method none
_refine_ls_goodness_of_fit_ref 1.120
_refine_ls_hydrogen_treatment constr
_refine_ls_matrix_type full
_refine_ls_number_parameters 187
_refine_ls_number_reflns 2577
_refine_ls_number_restraints 15
_refine_ls_restrained_S_all 1.119
_refine_ls_R_factor_all 0.0998
_refine_ls_R_factor_gt 0.0687
_refine_ls_shift/su_max 0.000
_refine_ls_shift/su_mean 0.000
_refine_ls_structure_factor_coef Fsqd
_refine_ls_weighting_details 'w=1/[\s^2^(Fo^2^)+(0.0993P)^2^+3.4194P] where P=(Fo^2^+2Fc^2^)/3'
_refine_ls_weighting_scheme calc
_refine_ls_wR_factor_gt 0.1973
_refine_ls_wR_factor_ref 0.2378
_reflns_Friedel_coverage 0.000
_reflns_number_gt 1558
_reflns_number_total 2577
_reflns_threshold_expression 'I > 2\s(I)'
_cod_data_source_file jo8b03249_si_002.cif
_cod_data_source_block 9b
_cod_depositor_comments
;
The following automatic conversions were performed:

data item '_exptl_absorpt_correction_type' value 'Multi-scan' was
changed to 'multi-scan' in accordance with the
/home/data/users/saulius/crontab/automatic-downloads/current/ACS/lib/dictionaries/cif_core.dic
dictionary named 'cif_core.dic' version 2.4.2 last updated on
2011-04-26.

Automatic conversion script
Id: cif_fix_values 6909 2019-04-08 15:41:33Z antanas 
;
_cod_original_cell_volume 3064.5(3)
_cod_original_sg_symbol_H-M 'C 2/c'
_cod_database_code 4034344
_shelx_shelxl_version_number 2018/3
_shelx_space_group_comment
;
The symmetry employed for this shelxl refinement is uniquely defined
by the following loop, which should always be used as a source of
symmetry information in preference to the above space-group names.
They are only intended as comments.
;

loop_
_space_group_symop_operation_xyz
'x, y, z'
'-x, y, -z+1/2'
'x+1/2, y+1/2, z'
'-x+1/2, y+1/2, -z+1/2'
'-x, -y, -z'
'x, -y, z-1/2'
'-x+1/2, -y+1/2, -z'
'x+1/2, -y+1/2, z-1/2'

loop_
_atom_site_label
_atom_site_type_symbol
_atom_site_fract_x
_atom_site_fract_y
_atom_site_fract_z
_atom_site_U_iso_or_equiv
_atom_site_adp_type
_atom_site_occupancy
_atom_site_site_symmetry_order
_atom_site_calc_flag
_atom_site_refinement_flags_posn
_atom_site_refinement_flags_adp
C1 C 0.6212(2) 0.3166(4) 0.33812(12) 0.0571(9) Uani 1 1 d . .
O1 O 0.53144(18) 0.1043(3) 0.36708(10) 0.0669(8) Uani 1 1 d . .
O2 O 0.54683(17) 0.3428(3) 0.41353(9) 0.0598(7) Uani 1 1 d . .
C2 C 0.6238(3) 0.1456(4) 0.35740(14) 0.0596(9) Uani 1 1 d . .
C3 C 0.4822(3) 0.2202(4) 0.39343(13) 0.0585(9) Uani 1 1 d . .
O3 O 0.6860(2) 0.0367(4) 0.44343(12) 0.0858(9) Uani 1 1 d . .
O4 O 0.77958(18) 0.1950(3) 0.40597(10) 0.0702(8) Uani 1 1 d . .
C4 C 0.5855(3) 0.4308(4) 0.37436(13) 0.0567(9) Uani 1 1 d . .
H4 H 0.534831 0.496339 0.354148 0.068 Uiso 1 1 calc R U
C5 C 0.6431(3) 0.3573(5) 0.29209(14) 0.0669(10) Uani 1 1 d . .
H5 H 0.666035 0.278109 0.272894 0.080 Uiso 1 1 calc R U
O5 O 0.5607(2) 0.7570(4) 0.40812(13) 0.0919(10) Uani 1 1 d . .
HO5 H 0.573592 0.848554 0.416638 0.138 Uiso 1 1 calc R U
C6 C 0.6344(3) 0.5153(6) 0.26875(13) 0.0646(10) Uani 1 1 d . .
C7 C 0.6231(3) 0.6236(6) 0.24274(16) 0.0706(11) Uani 1 1 d . .
C8 C 0.6056(3) 0.7637(5) 0.20822(16) 0.0806(12) Uani 1 1 d . .
H8A H 0.654057 0.841328 0.219808 0.121 Uiso 1 1 calc R U
H8B H 0.543612 0.806775 0.209795 0.121 Uiso 1 1 calc R U
H8C H 0.607756 0.733742 0.172686 0.121 Uiso 1 1 calc R U
C9 C 0.6457(3) 0.0258(5) 0.31752(16) 0.0764(12) Uani 1 1 d . .
H9A H 0.600633 0.037932 0.285179 0.115 Uiso 1 1 calc R U
H9B H 0.640638 -0.078527 0.330992 0.115 Uiso 1 1 calc R U
H9C H 0.709543 0.042440 0.311228 0.115 Uiso 1 1 calc R U
C10 C 0.6985(3) 0.1194(4) 0.40766(15) 0.0626(10) Uani 1 1 d . .
C11 C 0.8569(3) 0.1712(6) 0.44999(17) 0.0872(14) Uani 1 1 d . .
H11A H 0.839075 0.213289 0.481258 0.131 Uiso 1 1 calc R U
H11B H 0.913404 0.223876 0.443455 0.131 Uiso 1 1 calc R U
H11C H 0.869644 0.060622 0.454573 0.131 Uiso 1 1 calc R U
C12 C 0.4536(3) 0.1402(5) 0.43958(16) 0.0794(13) Uani 1 1 d . .
H12A H 0.417744 0.212139 0.457079 0.119 Uiso 1 1 calc R U
H12B H 0.509950 0.106864 0.463550 0.119 Uiso 1 1 calc R U
H12C H 0.414559 0.050230 0.427743 0.119 Uiso 1 1 calc R U
C13 C 0.3968(3) 0.2780(6) 0.35381(17) 0.0809(13) Uani 1 1 d . .
H13A H 0.418584 0.321554 0.323869 0.121 Uiso 1 1 calc R U
H13B H 0.363392 0.357474 0.369732 0.121 Uiso 1 1 calc R U
H13C H 0.354231 0.191528 0.342771 0.121 Uiso 1 1 calc R U
C14 C 0.6639(3) 0.5360(4) 0.40439(15) 0.0661(10) Uani 1 1 d . .
H14A H 0.711355 0.470533 0.426175 0.079 Uiso 1 1 calc R U
H14B H 0.695486 0.590382 0.379362 0.079 Uiso 1 1 calc R U
C15 C 0.6274(3) 0.6560(5) 0.43870(15) 0.0735(11) Uani 1 1 d . .
H15A H 0.597215 0.602832 0.464548 0.088 Uiso 1 1 calc R U
H15B H 0.680784 0.717247 0.457331 0.088 Uiso 1 1 calc R U

loop_
_atom_site_aniso_label
_atom_site_aniso_U_11
_atom_site_aniso_U_22
_atom_site_aniso_U_33
_atom_site_aniso_U_23
_atom_site_aniso_U_13
_atom_site_aniso_U_12
C1 0.059(2) 0.063(2) 0.0497(18) -0.0010(16) 0.0105(16) -0.0019(17)
O1 0.0648(15) 0.0638(16) 0.0744(16) -0.0156(13) 0.0186(13) -0.0121(13)
O2 0.0734(16) 0.0552(15) 0.0521(13) -0.0021(11) 0.0149(12) -0.0071(12)
C2 0.067(2) 0.058(2) 0.0551(19) -0.0029(16) 0.0146(17) -0.0054(18)
C3 0.062(2) 0.055(2) 0.058(2) -0.0026(17) 0.0092(16) -0.0064(17)
O3 0.089(2) 0.080(2) 0.0846(19) 0.0282(16) 0.0065(16) -0.0105(16)
O4 0.0636(15) 0.0814(19) 0.0643(15) 0.0071(14) 0.0081(12) -0.0066(14)
C4 0.062(2) 0.055(2) 0.0545(19) 0.0036(16) 0.0121(16) -0.0032(17)
C5 0.069(2) 0.078(3) 0.055(2) -0.0019(18) 0.0148(18) 0.005(2)
O5 0.109(2) 0.0593(18) 0.106(2) 0.0002(17) 0.0140(19) -0.0054(17)
C6 0.058(2) 0.097(3) 0.0421(18) 0.0092(18) 0.0158(15) 0.010(2)
C7 0.065(2) 0.086(3) 0.064(2) -0.005(2) 0.0225(19) 0.002(2)
C8 0.093(3) 0.079(3) 0.072(3) 0.002(2) 0.020(2) 0.002(2)
C9 0.085(3) 0.069(3) 0.077(3) -0.019(2) 0.019(2) 0.000(2)
C10 0.076(3) 0.050(2) 0.063(2) 0.0019(18) 0.0173(19) 0.0035(19)
C11 0.074(3) 0.104(4) 0.077(3) 0.013(3) -0.003(2) -0.006(3)
C12 0.102(3) 0.073(3) 0.069(2) 0.002(2) 0.032(2) -0.016(2)
C13 0.070(3) 0.088(3) 0.081(3) 0.008(2) 0.005(2) -0.003(2)
C14 0.073(2) 0.058(2) 0.067(2) -0.0064(18) 0.0139(19) -0.0133(19)
C15 0.094(3) 0.061(2) 0.063(2) -0.0056(19) 0.009(2) -0.006(2)

loop_
_atom_type_symbol
_atom_type_description
_atom_type_scat_dispersion_real
_atom_type_scat_dispersion_imag
_atom_type_scat_source
C C 0.0181 0.0091 'International Tables Vol C Tables 4.2.6.8 and 6.1.1.4'
H H 0.0000 0.0000 'International Tables Vol C Tables 4.2.6.8 and 6.1.1.4'
O O 0.0492 0.0322 'International Tables Vol C Tables 4.2.6.8 and 6.1.1.4'

loop_
_geom_angle_atom_site_label_1
_geom_angle_atom_site_label_2
_geom_angle_atom_site_label_3
_geom_angle
C5 C1 C4 123.6(3)
C5 C1 C2 122.8(3)
C4 C1 C2 113.5(3)
C2 O1 C3 117.1(3)
C3 O2 C4 115.1(2)
O1 C2 C9 105.3(3)
O1 C2 C10 109.2(3)
C9 C2 C10 106.4(3)
O1 C2 C1 108.9(3)
C9 C2 C1 114.1(3)
C10 C2 C1 112.6(3)
O2 C3 O1 109.7(3)
O2 C3 C12 107.0(3)
O1 C3 C12 107.0(3)
O2 C3 C13 113.0(3)
O1 C3 C13 107.2(3)
C12 C3 C13 112.7(3)
C10 O4 C11 116.4(3)
O2 C4 C1 108.6(3)
O2 C4 C14 106.3(3)
C1 C4 C14 113.5(3)
O2 C4 H4 109.4
C1 C4 H4 109.4
C14 C4 H4 109.4
C1 C5 C6 126.2(4)
C1 C5 H5 116.9
C6 C5 H5 116.9
C15 O5 HO5 109.5
C7 C6 C5 168.1(4)
C6 C7 C8 178.5(5)
C7 C8 H8A 109.5
C7 C8 H8B 109.5
H8A C8 H8B 109.5
C7 C8 H8C 109.5
H8A C8 H8C 109.5
H8B C8 H8C 109.5
C2 C9 H9A 109.5
C2 C9 H9B 109.5
H9A C9 H9B 109.5
C2 C9 H9C 109.5
H9A C9 H9C 109.5
H9B C9 H9C 109.5
O3 C10 O4 124.1(4)
O3 C10 C2 124.2(4)
O4 C10 C2 111.7(3)
O4 C11 H11A 109.5
O4 C11 H11B 109.5
H11A C11 H11B 109.5
O4 C11 H11C 109.5
H11A C11 H11C 109.5
H11B C11 H11C 109.5
C3 C12 H12A 109.5
C3 C12 H12B 109.5
H12A C12 H12B 109.5
C3 C12 H12C 109.5
H12A C12 H12C 109.5
H12B C12 H12C 109.5
C3 C13 H13A 109.5
C3 C13 H13B 109.5
H13A C13 H13B 109.5
C3 C13 H13C 109.5
H13A C13 H13C 109.5
H13B C13 H13C 109.5
C15 C14 C4 113.6(3)
C15 C14 H14A 108.8
C4 C14 H14A 108.8
C15 C14 H14B 108.8
C4 C14 H14B 108.8
H14A C14 H14B 107.7
O5 C15 C14 110.5(3)
O5 C15 H15A 109.6
C14 C15 H15A 109.6
O5 C15 H15B 109.6
C14 C15 H15B 109.6
H15A C15 H15B 108.1

loop_
_geom_bond_atom_site_label_1
_geom_bond_atom_site_label_2
_geom_bond_distance
C1 C5 1.331(5)
C1 C4 1.501(5)
C1 C2 1.534(5)
O1 C2 1.423(4)
O1 C3 1.448(4)
O2 C3 1.421(4)
O2 C4 1.446(4)
C2 C9 1.521(5)
C2 C10 1.534(5)
C3 C12 1.494(5)
C3 C13 1.517(5)
O3 C10 1.201(4)
O4 C10 1.325(4)
O4 C11 1.442(5)
C4 C14 1.523(5)
C4 H4 0.9800
C5 C6 1.467(6)
C5 H5 0.9300
O5 C15 1.408(5)
O5 HO5 0.8200
C6 C7 1.134(5)
C7 C8 1.481(6)
C8 H8A 0.9600
C8 H8B 0.9600
C8 H8C 0.9600
C9 H9A 0.9600
C9 H9B 0.9600
C9 H9C 0.9600
C11 H11A 0.9600
C11 H11B 0.9600
C11 H11C 0.9600
C12 H12A 0.9600
C12 H12B 0.9600
C12 H12C 0.9600
C13 H13A 0.9600
C13 H13B 0.9600
C13 H13C 0.9600
C14 C15 1.505(5)
C14 H14A 0.9700
C14 H14B 0.9700
C15 H15A 0.9700
C15 H15B 0.9700
